data_7021907
loop_
_publ_author_name
'Vivekananda, K. V.'
'Dey, S.'
'Wadawale, A.'
'Bhuvanesh, N.'
'Jain, V. K.'

_publ_section_title
;
 Syntheses of Pd(ii)/Pt(ii) complexes with non-chelating
 4-pyridylselenolate ligand ranging from mononuclear to macrocyclic
 structures and their utility as catalysts in Suzuki C-C coupling
 reaction.
;
_journal_issue 39
_journal_name_full 'Dalton transactions (Cambridge, England : 2003)'
_journal_page_first 14158
_journal_page_last 14167
_journal_paper_doi 10.1039/c3dt51510a
_journal_volume 42
_journal_year 2013
_chemical_formula_sum 'C17 H34 Cl N P2 Pt Se'
_chemical_formula_weight 623.89
_chemical_name_systematic
;
?
;
_space_group_IT_number 14
_symmetry_cell_setting monoclinic
_symmetry_space_group_name_Hall '-P 2yn'
_symmetry_space_group_name_H-M 'P 1 21/n 1'
_atom_sites_solution_hydrogens geom
_atom_sites_solution_primary direct
_atom_sites_solution_secondary difmap
_audit_creation_method SHELXL-97
_cell_angle_alpha 90.00
_cell_angle_beta 105.0360(10)
_cell_angle_gamma 90.00
_cell_formula_units_Z 4
_cell_length_a 14.4320(6)
_cell_length_b 10.6073(5)
_cell_length_c 15.4103(7)
_cell_measurement_reflns_used 9900
_cell_measurement_temperature 110(2)
_cell_measurement_theta_max 35.99
_cell_measurement_theta_min 2.41
_cell_volume 2278.31(18)
_computing_cell_refinement
;
APEX-II(BRUKER-NONIUS, 2003)
;
_computing_data_collection 'APEX-II (BRUKER-NONIUS, 2003)'
_computing_data_reduction APEX-II
_computing_molecular_graphics Olex2
_computing_publication_material 'Bruker SHELXTL'
_computing_structure_refinement 'SHELXL-97 (Sheldrick, 2008)'
_computing_structure_solution 'SHELXS-97 (Sheldrick, 2008)'
_diffrn_ambient_temperature 110(2)
_diffrn_measured_fraction_theta_full 1.000
_diffrn_measured_fraction_theta_max 1.000
_diffrn_measurement_device_type 'APEX II'
_diffrn_measurement_method 'omega scans'
_diffrn_radiation_monochromator graphite
_diffrn_radiation_source 'fine-focus sealed tube'
_diffrn_radiation_type MoK\a
_diffrn_radiation_wavelength 0.71073
_diffrn_reflns_av_R_equivalents 0.0312
_diffrn_reflns_av_sigmaI/netI 0.0165
_diffrn_reflns_limit_h_max 18
_diffrn_reflns_limit_h_min -18
_diffrn_reflns_limit_k_max 13
_diffrn_reflns_limit_k_min -13
_diffrn_reflns_limit_l_max 20
_diffrn_reflns_limit_l_min -19
_diffrn_reflns_number 47227
_diffrn_reflns_theta_full 27.50
_diffrn_reflns_theta_max 27.50
_diffrn_reflns_theta_min 2.36
_diffrn_standards_decay_% 0
_diffrn_standards_interval_count 0
_diffrn_standards_number 0
_exptl_absorpt_coefficient_mu 8.014
_exptl_absorpt_correction_T_max 0.2392
_exptl_absorpt_correction_T_min 0.1338
_exptl_absorpt_correction_type multi-scan
_exptl_absorpt_process_details 'SADABS; (Sheldrick, 2006)'
_exptl_crystal_colour yellow
_exptl_crystal_density_diffrn 1.819
_exptl_crystal_density_method 'not measured'
_exptl_crystal_description block
_exptl_crystal_F_000 1208
_exptl_crystal_size_max 0.42
_exptl_crystal_size_mid 0.31
_exptl_crystal_size_min 0.25
_refine_diff_density_max 0.675
_refine_diff_density_min -0.985
_refine_diff_density_rms 0.109
_refine_ls_extinction_method none
_refine_ls_goodness_of_fit_ref 1.057
_refine_ls_hydrogen_treatment constr
_refine_ls_matrix_type full
_refine_ls_number_parameters 222
_refine_ls_number_reflns 5237
_refine_ls_number_restraints 2
_refine_ls_restrained_S_all 1.057
_refine_ls_R_factor_all 0.0177
_refine_ls_R_factor_gt 0.0162
_refine_ls_shift/su_max 0.005
_refine_ls_shift/su_mean 0.000
_refine_ls_structure_factor_coef Fsqd
_refine_ls_weighting_details 'calc w=1/[\s^2^(Fo^2^)+(0.0175P)^2^+2.6568P] where P=(Fo^2^+2Fc^2^)/3'
_refine_ls_weighting_scheme calc
_refine_ls_wR_factor_gt 0.0396
_refine_ls_wR_factor_ref 0.0405
_reflns_number_gt 4966
_reflns_number_total 5237
_reflns_threshold_expression >2sigma(I)
_cod_data_source_file c3dt51510a.txt
_cod_data_source_block sdb
_cod_depositor_comments
;
The following automatic conversions were performed:

'_symmetry_cell_setting' value 'Monoclinic' changed to 'monoclinic'
according to /home/saulius/struct/CIF-dictionaries/cif_core.dic
dictionary named 'cif_core.dic' version 2.4.2 from 2011-04-26.

Automatic conversion script
Id: cif_fix_values 1891 2012-01-12 08:04:46Z andrius 
;
_cod_original_sg_symbol_H-M P2(1)/n
_cod_database_code 7021907

loop_
_symmetry_equiv_pos_as_xyz
'x, y, z'
'-x+1/2, y+1/2, -z+1/2'
'-x, -y, -z'
'x-1/2, -y-1/2, z-1/2'

loop_
_atom_site_label
_atom_site_type_symbol
_atom_site_fract_x
_atom_site_fract_y
_atom_site_fract_z
_atom_site_U_iso_or_equiv
_atom_site_adp_type
_atom_site_occupancy
_atom_site_symmetry_multiplicity
_atom_site_calc_flag
_atom_site_refinement_flags
_atom_site_disorder_assembly
_atom_site_disorder_group
Pt1 Pt 0.511280(5) 0.743329(7) 0.297623(5) 0.01687(3) Uani 1 1 d . A .
Se1 Se 0.565488(15) 0.52724(2) 0.327736(14) 0.02018(5) Uani 1 1 d . . .
Cl1 Cl 0.46350(4) 0.95514(5) 0.27951(4) 0.02943(12) Uani 1 1 d . . .
P1 P 0.37692(4) 0.71099(6) 0.35080(4) 0.02101(11) Uani 1 1 d . . .
P2 P 0.64646(4) 0.78324(6) 0.24830(4) 0.02184(11) Uani 1 1 d D . .
N1 N 0.41438(17) 0.3026(2) 0.06457(15) 0.0343(5) Uani 1 1 d . . .
C1 C 0.50028(14) 0.4404(2) 0.22166(15) 0.0201(4) Uani 1 1 d . . .
C2 C 0.49665(15) 0.3088(2) 0.22147(16) 0.0234(4) Uani 1 1 d . . .
H2 H 0.5232 0.2629 0.2751 0.028 Uiso 1 1 calc R . .
C3 C 0.45410(18) 0.2457(2) 0.14245(19) 0.0284(5) Uani 1 1 d . . .
H3 H 0.4532 0.1561 0.1439 0.034 Uiso 1 1 calc R . .
C4 C 0.4170(2) 0.4287(3) 0.06589(17) 0.0341(6) Uani 1 1 d . . .
H4 H 0.3889 0.4718 0.0113 0.041 Uiso 1 1 calc R . .
C5 C 0.45769(17) 0.5011(2) 0.14086(15) 0.0267(5) Uani 1 1 d . . .
H5 H 0.4566 0.5906 0.1373 0.032 Uiso 1 1 calc R . .
C6 C 0.35695(17) 0.5528(2) 0.38975(17) 0.0273(5) Uani 1 1 d . . .
H6A H 0.3573 0.4923 0.3409 0.033 Uiso 1 1 calc R . .
H6B H 0.4117 0.5313 0.4412 0.033 Uiso 1 1 calc R . .
C7 C 0.26420(19) 0.5338(3) 0.41871(19) 0.0364(6) Uani 1 1 d . . .
H7A H 0.2090 0.5426 0.3664 0.055 Uiso 1 1 calc R . .
H7B H 0.2602 0.5973 0.4638 0.055 Uiso 1 1 calc R . .
H7C H 0.2640 0.4494 0.4445 0.055 Uiso 1 1 calc R . .
C8 C 0.26574(19) 0.7552(3) 0.26934(19) 0.0340(6) Uani 1 1 d . . .
H8A H 0.2121 0.7467 0.2980 0.041 Uiso 1 1 calc R . .
H8B H 0.2698 0.8450 0.2533 0.041 Uiso 1 1 calc R . .
C9 C 0.2430(2) 0.6773(3) 0.18375(19) 0.0468(7) Uani 1 1 d . . .
H9A H 0.1823 0.7060 0.1438 0.070 Uiso 1 1 calc R . .
H9B H 0.2376 0.5882 0.1986 0.070 Uiso 1 1 calc R . .
H9C H 0.2946 0.6873 0.1536 0.070 Uiso 1 1 calc R . .
C10 C 0.37876(19) 0.8148(3) 0.44549(17) 0.0317(5) Uani 1 1 d . . .
H10A H 0.3742 0.9033 0.4245 0.038 Uiso 1 1 calc R . .
H10B H 0.3219 0.7969 0.4681 0.038 Uiso 1 1 calc R . .
C11 C 0.4686(2) 0.7996(3) 0.52205(19) 0.0456(7) Uani 1 1 d . . .
H11A H 0.5254 0.8086 0.4989 0.068 Uiso 1 1 calc R . .
H11B H 0.4688 0.7160 0.5491 0.068 Uiso 1 1 calc R . .
H11C H 0.4697 0.8645 0.5676 0.068 Uiso 1 1 calc R . .
C12 C 0.6511(2) 0.9358(2) 0.19598(18) 0.0335(6) Uani 1 1 d . A .
H12A H 0.6366 1.0024 0.2355 0.040 Uiso 1 1 calc R . .
H12B H 0.7170 0.9503 0.1903 0.040 Uiso 1 1 calc R . .
C13 C 0.5814(2) 0.9471(3) 0.10391(19) 0.0417(7) Uani 1 1 d . . .
H13A H 0.5996 0.8876 0.0626 0.063 Uiso 1 1 calc R A .
H13B H 0.5833 1.0332 0.0813 0.063 Uiso 1 1 calc R . .
H13C H 0.5164 0.9280 0.1083 0.063 Uiso 1 1 calc R . .
C14 C 0.7556(2) 0.7657(3) 0.3415(2) 0.0300(7) Uani 0.807(4) 1 d PD A 1
H14A H 0.7701 0.6749 0.3520 0.036 Uiso 0.807(4) 1 calc PR A 1
H14B H 0.8104 0.8052 0.3242 0.036 Uiso 0.807(4) 1 calc PR A 1
C15 C 0.7454(3) 0.8254(4) 0.4280(2) 0.0408(8) Uani 0.807(4) 1 d PD A 1
H15A H 0.7291 0.9148 0.4176 0.061 Uiso 0.807(4) 1 calc PR A 1
H15B H 0.8060 0.8175 0.4744 0.061 Uiso 0.807(4) 1 calc PR A 1
H15C H 0.6943 0.7824 0.4479 0.061 Uiso 0.807(4) 1 calc PR A 1
C16 C 0.66983(17) 0.6733(2) 0.16552(17) 0.0273(5) Uani 1 1 d . A .
H16A H 0.6734 0.5870 0.1906 0.033 Uiso 1 1 calc R . .
H16B H 0.6149 0.6757 0.1115 0.033 Uiso 1 1 calc R . .
C17 C 0.76207(18) 0.6994(3) 0.13670(19) 0.0332(5) Uani 1 1 d . . .
H17A H 0.7700 0.6350 0.0936 0.050 Uiso 1 1 calc R A .
H17B H 0.8172 0.6971 0.1895 0.050 Uiso 1 1 calc R . .
H17C H 0.7579 0.7828 0.1085 0.050 Uiso 1 1 calc R . .
C14A C 0.7467(7) 0.8402(12) 0.3412(6) 0.0300(7) Uani 0.193(4) 1 d PD A 2
H14C H 0.8028 0.8585 0.3176 0.036 Uiso 0.193(4) 1 calc PR A 2
H14D H 0.7274 0.9196 0.3654 0.036 Uiso 0.193(4) 1 calc PR A 2
C15A C 0.7750(13) 0.7443(13) 0.4165(9) 0.0408(8) Uani 0.193(4) 1 d PD A 2
H15D H 0.7848 0.6619 0.3915 0.061 Uiso 0.193(4) 1 calc PR A 2
H15E H 0.7239 0.7377 0.4476 0.061 Uiso 0.193(4) 1 calc PR A 2
H15F H 0.8346 0.7712 0.4592 0.061 Uiso 0.193(4) 1 calc PR A 2

loop_
_atom_site_aniso_label
_atom_site_aniso_U_11
_atom_site_aniso_U_22
_atom_site_aniso_U_33
_atom_site_aniso_U_23
_atom_site_aniso_U_13
_atom_site_aniso_U_12
Pt1 0.01752(5) 0.01968(5) 0.01382(5) -0.00083(3) 0.00483(3) -0.00033(3)
Se1 0.02151(10) 0.02178(11) 0.01700(10) 0.00100(8) 0.00454(7) 0.00068(8)
Cl1 0.0350(3) 0.0226(3) 0.0345(3) 0.0030(2) 0.0158(2) 0.0053(2)
P1 0.0190(2) 0.0269(3) 0.0184(3) 0.0001(2) 0.0071(2) 0.0005(2)
P2 0.0194(3) 0.0297(3) 0.0167(3) -0.0006(2) 0.0052(2) -0.0041(2)
N1 0.0404(12) 0.0308(11) 0.0298(11) -0.0093(9) 0.0056(9) -0.0026(9)
C1 0.0169(9) 0.0239(11) 0.0201(10) -0.0033(8) 0.0060(7) -0.0006(8)
C2 0.0202(10) 0.0236(11) 0.0273(11) 0.0008(9) 0.0075(8) 0.0016(8)
C3 0.0257(12) 0.0233(12) 0.0367(15) -0.0048(9) 0.0091(10) 0.0007(8)
C4 0.0434(14) 0.0310(13) 0.0233(12) -0.0027(10) 0.0004(10) -0.0001(11)
C5 0.0339(12) 0.0233(11) 0.0222(11) -0.0014(9) 0.0058(9) -0.0005(9)
C6 0.0263(11) 0.0295(12) 0.0271(12) 0.0018(10) 0.0085(9) -0.0049(9)
C7 0.0315(12) 0.0441(15) 0.0380(14) 0.0002(12) 0.0169(11) -0.0093(11)
C8 0.0209(12) 0.0501(17) 0.0311(14) 0.0109(11) 0.0068(10) 0.0051(10)
C9 0.0350(14) 0.066(2) 0.0308(15) 0.0044(14) -0.0067(11) -0.0087(14)
C10 0.0424(14) 0.0322(13) 0.0268(12) -0.0043(10) 0.0204(11) -0.0003(11)
C11 0.0629(19) 0.0515(18) 0.0221(13) -0.0094(12) 0.0101(13) -0.0055(15)
C12 0.0447(14) 0.0231(12) 0.0395(14) -0.0047(10) 0.0234(12) -0.0100(10)
C13 0.0620(18) 0.0319(14) 0.0368(15) 0.0096(12) 0.0231(13) 0.0132(13)
C14 0.0238(14) 0.0382(19) 0.0252(15) 0.0007(14) 0.0013(11) -0.0040(13)
C15 0.047(2) 0.0412(19) 0.0260(16) -0.0057(15) -0.0045(13) -0.0072(15)
C16 0.0306(12) 0.0256(11) 0.0313(12) 0.0029(9) 0.0180(10) 0.0023(9)
C17 0.0309(12) 0.0380(14) 0.0371(14) 0.0067(11) 0.0201(11) 0.0038(11)
C14A 0.0238(14) 0.0382(19) 0.0252(15) 0.0007(14) 0.0013(11) -0.0040(13)
C15A 0.047(2) 0.0412(19) 0.0260(16) -0.0057(15) -0.0045(13) -0.0072(15)

loop_
_atom_type_symbol
_atom_type_description
_atom_type_scat_dispersion_real
_atom_type_scat_dispersion_imag
_atom_type_scat_source
C C 0.0033 0.0016 'International Tables Vol C Tables 4.2.6.8 and 6.1.1.4'
H H 0.0000 0.0000 'International Tables Vol C Tables 4.2.6.8 and 6.1.1.4'
Cl Cl 0.1484 0.1585 'International Tables Vol C Tables 4.2.6.8 and 6.1.1.4'
N N 0.0061 0.0033 'International Tables Vol C Tables 4.2.6.8 and 6.1.1.4'
P P 0.1023 0.0942 'International Tables Vol C Tables 4.2.6.8 and 6.1.1.4'
Pt Pt -1.7033 8.3905 'International Tables Vol C Tables 4.2.6.8 and 6.1.1.4'
Se Se -0.0929 2.2259 'International Tables Vol C Tables 4.2.6.8 and 6.1.1.4'

loop_
_geom_angle_atom_site_label_1
_geom_angle_atom_site_label_2
_geom_angle_atom_site_label_3
_geom_angle
P2 Pt1 P1 177.56(2)
P2 Pt1 Cl1 91.87(2)
P1 Pt1 Cl1 86.37(2)
P2 Pt1 Se1 88.747(17)
P1 Pt1 Se1 92.886(16)
Cl1 Pt1 Se1 175.892(16)
C1 Se1 Pt1 103.32(7)
C10 P1 C8 102.92(13)
C10 P1 C6 105.18(12)
C8 P1 C6 106.02(12)
C10 P1 Pt1 110.73(9)
C8 P1 Pt1 112.70(9)
C6 P1 Pt1 117.97(8)
C12 P2 C16 102.96(11)
C12 P2 C14 108.24(14)
C16 P2 C14 101.80(14)
C12 P2 C14A 86.6(4)
C16 P2 C14A 120.0(5)
C14 P2 C14A 25.0(4)
C12 P2 Pt1 116.15(9)
C16 P2 Pt1 116.01(8)
C14 P2 Pt1 110.41(11)
C14A P2 Pt1 111.2(4)
C3 N1 C4 115.8(2)
C5 C1 C2 116.9(2)
C5 C1 Se1 123.29(17)
C2 C1 Se1 119.77(17)
C3 C2 C1 119.5(2)
C3 C2 H2 120.2
C1 C2 H2 120.2
N1 C3 C2 124.1(2)
N1 C3 H3 117.9
C2 C3 H3 117.9
N1 C4 C5 124.8(2)
N1 C4 H4 117.6
C5 C4 H4 117.6
C4 C5 C1 118.8(2)
C4 C5 H5 120.6
C1 C5 H5 120.6
C7 C6 P1 116.15(19)
C7 C6 H6A 108.2
P1 C6 H6A 108.2
C7 C6 H6B 108.2
P1 C6 H6B 108.2
H6A C6 H6B 107.4
C6 C7 H7A 109.5
C6 C7 H7B 109.5
H7A C7 H7B 109.5
C6 C7 H7C 109.5
H7A C7 H7C 109.5
H7B C7 H7C 109.5
C9 C8 P1 114.3(2)
C9 C8 H8A 108.7
P1 C8 H8A 108.7
C9 C8 H8B 108.7
P1 C8 H8B 108.7
H8A C8 H8B 107.6
C8 C9 H9A 109.5
C8 C9 H9B 109.5
H9A C9 H9B 109.5
C8 C9 H9C 109.5
H9A C9 H9C 109.5
H9B C9 H9C 109.5
C11 C10 P1 112.97(19)
C11 C10 H10A 109.0
P1 C10 H10A 109.0
C11 C10 H10B 109.0
P1 C10 H10B 109.0
H10A C10 H10B 107.8
C10 C11 H11A 109.5
C10 C11 H11B 109.5
H11A C11 H11B 109.5
C10 C11 H11C 109.5
H11A C11 H11C 109.5
H11B C11 H11C 109.5
C13 C12 P2 113.21(19)
C13 C12 H12A 108.9
P2 C12 H12A 108.9
C13 C12 H12B 108.9
P2 C12 H12B 108.9
H12A C12 H12B 107.7
C12 C13 H13A 109.5
C12 C13 H13B 109.5
H13A C13 H13B 109.5
C12 C13 H13C 109.5
H13A C13 H13C 109.5
H13B C13 H13C 109.5
C15 C14 P2 112.5(2)
C15 C14 H14A 109.1
P2 C14 H14A 109.1
C15 C14 H14B 109.1
P2 C14 H14B 109.1
H14A C14 H14B 107.8
C17 C16 P2 114.80(18)
C17 C16 H16A 108.6
P2 C16 H16A 108.6
C17 C16 H16B 108.6
P2 C16 H16B 108.6
H16A C16 H16B 107.5
C16 C17 H17A 109.5
C16 C17 H17B 109.5
H17A C17 H17B 109.5
C16 C17 H17C 109.5
H17A C17 H17C 109.5
H17B C17 H17C 109.5
C15A C14A P2 112.0(8)
C15A C14A H14C 109.2
P2 C14A H14C 109.2
C15A C14A H14D 109.2
P2 C14A H14D 109.2
H14C C14A H14D 107.9
C14A C15A H15D 109.5
C14A C15A H15E 109.5
H15D C15A H15E 109.5
C14A C15A H15F 109.5
H15D C15A H15F 109.5
H15E C15A H15F 109.5

loop_
_geom_bond_atom_site_label_1
_geom_bond_atom_site_label_2
_geom_bond_distance
Pt1 P2 2.3092(6)
Pt1 P1 2.3182(6)
Pt1 Cl1 2.3455(6)
Pt1 Se1 2.4275(2)
Se1 C1 1.900(2)
P1 C10 1.822(2)
P1 C8 1.823(3)
P1 C6 1.830(2)
P2 C12 1.817(3)
P2 C16 1.823(2)
P2 C14 1.846(3)
P2 C14A 1.853(5)
N1 C3 1.333(4)
N1 C4 1.338(3)
C1 C5 1.395(3)
C1 C2 1.396(3)
C2 C3 1.386(4)
C2 H2 0.9500
C3 H3 0.9500
C4 C5 1.385(3)
C4 H4 0.9500
C5 H5 0.9500
C6 C7 1.530(3)
C6 H6A 0.9900
C6 H6B 0.9900
C7 H7A 0.9800
C7 H7B 0.9800
C7 H7C 0.9800
C8 C9 1.518(4)
C8 H8A 0.9900
C8 H8B 0.9900
C9 H9A 0.9800
C9 H9B 0.9800
C9 H9C 0.9800
C10 C11 1.519(4)
C10 H10A 0.9900
C10 H10B 0.9900
C11 H11A 0.9800
C11 H11B 0.9800
C11 H11C 0.9800
C12 C13 1.516(4)
C12 H12A 0.9900
C12 H12B 0.9900
C13 H13A 0.9800
C13 H13B 0.9800
C13 H13C 0.9800
C14 C15 1.517(5)
C14 H14A 0.9900
C14 H14B 0.9900
C15 H15A 0.9800
C15 H15B 0.9800
C15 H15C 0.9800
C16 C17 1.534(3)
C16 H16A 0.9900
C16 H16B 0.9900
C17 H17A 0.9800
C17 H17B 0.9800
C17 H17C 0.9800
C14A C15A 1.518(6)
C14A H14C 0.9900
C14A H14D 0.9900
C15A H15D 0.9800
C15A H15E 0.9800
C15A H15F 0.9800

loop_
_geom_torsion_atom_site_label_1
_geom_torsion_atom_site_label_2
_geom_torsion_atom_site_label_3
_geom_torsion_atom_site_label_4
_geom_torsion
P2 Pt1 Se1 C1 -94.89(7)
P1 Pt1 Se1 C1 86.92(7)
Cl1 Pt1 Se1 C1 166.4(2)
P2 Pt1 P1 C10 -12.4(5)
Cl1 Pt1 P1 C10 -56.29(10)
Se1 Pt1 P1 C10 119.67(10)
P2 Pt1 P1 C8 102.3(5)
Cl1 Pt1 P1 C8 58.39(10)
Se1 Pt1 P1 C8 -125.66(10)
P2 Pt1 P1 C6 -133.6(5)
Cl1 Pt1 P1 C6 -177.49(9)
Se1 Pt1 P1 C6 -1.54(9)
P1 Pt1 P2 C12 -56.0(5)
Cl1 Pt1 P2 C12 -12.21(10)
Se1 Pt1 P2 C12 171.85(10)
P1 Pt1 P2 C16 -177.2(5)
Cl1 Pt1 P2 C16 -133.39(9)
Se1 Pt1 P2 C16 50.67(9)
P1 Pt1 P2 C14 67.7(5)
Cl1 Pt1 P2 C14 111.49(12)
Se1 Pt1 P2 C14 -64.45(12)
P1 Pt1 P2 C14A 40.9(7)
Cl1 Pt1 P2 C14A 84.7(4)
Se1 Pt1 P2 C14A -91.2(4)
Pt1 Se1 C1 C5 16.73(19)
Pt1 Se1 C1 C2 -165.76(16)
C5 C1 C2 C3 1.6(3)
Se1 C1 C2 C3 -176.08(17)
C4 N1 C3 C2 -0.3(4)
C1 C2 C3 N1 -0.7(4)
C3 N1 C4 C5 0.3(4)
N1 C4 C5 C1 0.6(4)
C2 C1 C5 C4 -1.5(3)
Se1 C1 C5 C4 176.06(19)
C10 P1 C6 C7 59.7(2)
C8 P1 C6 C7 -48.9(2)
Pt1 P1 C6 C7 -176.30(16)
C10 P1 C8 C9 -177.1(2)
C6 P1 C8 C9 -66.9(2)
Pt1 P1 C8 C9 63.6(2)
C8 P1 C10 C11 -177.4(2)
C6 P1 C10 C11 71.7(2)
Pt1 P1 C10 C11 -56.8(2)
C16 P2 C12 C13 56.5(2)
C14 P2 C12 C13 163.8(2)
C14A P2 C12 C13 176.5(5)
Pt1 P2 C12 C13 -71.4(2)
C12 P2 C14 C15 84.8(3)
C16 P2 C14 C15 -167.1(2)
C14A P2 C14 C15 53.4(10)
Pt1 P2 C14 C15 -43.3(3)
C12 P2 C16 C17 54.2(2)
C14 P2 C16 C17 -57.9(2)
C14A P2 C16 C17 -39.5(5)
Pt1 P2 C16 C17 -177.82(15)
C12 P2 C14A C15A 177.2(12)
C16 P2 C14A C15A -79.8(12)
C14 P2 C14A C15A -32.6(9)
Pt1 P2 C14A C15A 60.4(12)
